data_4001086
loop_
_publ_author_name
'Deng, Xuebin'
'Tao, Juzhou'
'Yang, Xiaojing'
'Ma, Hui'
'Richardson, James W.'
'Zhao, Xinhua'

_publ_section_title
;
 Novel Trigonal ZrWMoO8Structure and Its Transformations
;
_journal_issue 5
_journal_name_full 'Chemistry of Materials'
_journal_page_first 1733
_journal_paper_doi 10.1021/cm071605y
_journal_volume 20
_journal_year 2008
_chemical_formula_sum 'Mo O8 W Zr'
_chemical_formula_weight 499.00
_space_group_IT_number 148
_symmetry_cell_setting trigonal
_symmetry_space_group_name_Hall '-R 3'
_symmetry_space_group_name_H-M 'R -3 :H'
_audit_creation_date 2006-11-30T19:44
_audit_creation_method 'from EXP file using GSAS2CIF'
_audit_update_record ' 2006-11-30T19:44  Initial CIF as created by GSAS2CIF'
_cell_angle_alpha 90.0
_cell_angle_beta 90.0
_cell_angle_gamma 120.0
_cell_formula_units_Z 9
_cell_length_a 9.87224(8)
_cell_length_b 9.87224
_cell_length_c 17.54547(24)
_cell_volume 1480.90(2)
_computing_structure_refinement GSAS
_diffrn_radiation_probe neutron
_exptl_absorpt_correction_T_max 0.93516
_exptl_absorpt_correction_T_min 0.68514
_exptl_absorpt_process_details
;   GSAS Absorption/surface roughness correction: function number 0
 Debye-Scherrer absorption correction
Term (= MU.r/wave) =     0.32350E-01
Correction is refined.
;
_pd_block_id 2006-11-30T19:44|ENDZWM_R-3A|dxb|LTtri
_pd_calc_method 'Rietveld Refinement'
_pd_meas_2theta_fixed 144.000
_pd_phase_name NEO.EXP
_pd_proc_info_datetime 2006-11-30T19:44:03
_pd_proc_ls_background_function
;   GSAS Background function number 4 with  4 terms.
 Power series in Q**2n/n!
      1:   0.174342     2:  -7.078330E-04 3:   1.165550E-04 4:  -2.467520E-06
;
_pd_proc_ls_peak_cutoff 0.00500
_pd_proc_ls_profile_function
;
 TOF Profile function number 3 with  21 terms
 Profile coefficients for exponential pseudovoigt
  convolution Von Dreele, 1990 (unpublished)
 Peak tails are ignored  where the intensity is below 0.0050 times the peak
   Aniso. broadening axis   0.0   0.0   1.0
;
_pd_proc_ls_prof_R_factor 0.0371
_pd_proc_ls_prof_wR_expected 0.0419
_pd_proc_ls_prof_wR_factor 0.0534
_refine_ls_goodness_of_fit_all 1.28
_refine_ls_matrix_type full
_refine_ls_number_parameters 61
_refine_ls_number_restraints 0
_refine_ls_R_Fsqd_factor 0.03225
_refine_ls_shift/su_max 0.00
_refine_ls_shift/su_mean 0.00
_cod_data_source_file cm071605y-file002.cif
_cod_data_source_block ENDZWM_R-3A_publ
_cod_depositor_comments
;
The following automatic conversions were performed:

'_geom_bond_publ_flag' value 'N' changed to 'n' according to
/home/saulius/struct/CIF-dictionaries/cif_core.dic dictionary named
'cif_core.dic' version 2.4.1 from 2010-06-29 (35
times).

'_geom_angle_publ_flag' value 'N' changed to 'n' according
to /home/saulius/struct/CIF-dictionaries/cif_core.dic dictionary
named 'cif_core.dic' version 2.4.1 from 2010-06-29 (52 times).

Automatic conversion script
Id: cif_fix_values 1715 2011-07-08 13:25:40Z adriana 
;
_cod_original_cell_volume 1480.905(20)
_cod_original_sg_symbol_H-M 'R -3'
_cod_original_formula_sum 'Mo1.00 O8 W1.00 Zr'
_cod_database_code 4001086

loop_
_symmetry_equiv_pos_site_id
_symmetry_equiv_pos_as_xyz
1 +x,+y,+z
2 -y,x-y,+z
3 y-x,-x,+z
-1 -x,-y,-z
-2 +y,y-x,-z
-3 x-y,+x,-z
101 +x+1/3,+y+2/3,+z+2/3
102 -y+1/3,x-y+2/3,+z+2/3
103 y-x+1/3,-x+2/3,+z+2/3
-101 -x+2/3,-y+1/3,-z+1/3
-102 +y+2/3,y-x+1/3,-z+1/3
-103 x-y+2/3,+x+1/3,-z+1/3
201 +x+2/3,+y+1/3,+z+1/3
202 -y+2/3,x-y+1/3,+z+1/3
203 y-x+2/3,-x+1/3,+z+1/3
-201 -x+1/3,-y+2/3,-z+2/3
-202 +y+1/3,y-x+2/3,-z+2/3
-203 x-y+1/3,+x+2/3,-z+2/3

loop_
_atom_site_aniso_label
_atom_site_aniso_U_11
_atom_site_aniso_U_12
_atom_site_aniso_U_13
_atom_site_aniso_U_22
_atom_site_aniso_U_23
_atom_site_aniso_U_33
Zr1 0.0141(18) 0.0071(9) 0.0 0.0141(18) 0.0 0.0095(29)
Zr2 0.0075(12) 0.0038(6) 0.0 0.0075(12) 0.0 0.0272(24)
W1 0.0079(11) 0.0102(12) 0.0036(8) 0.0174(14) 0.0079(11) 0.0134(11)
O1 0.0182(14) 0.0110(13) -0.0027(11) 0.0165(13) 0.0072(11) 0.0171(12)
O2 0.0064(12) 0.0063(11) 0.0047(13) 0.0096(15) 0.0041(12) 0.0222(14)
O3 0.0134(13) 0.0028(12) -0.0059(13) 0.0183(15) -0.0020(16) 0.0264(15)
O4 0.0112(12) 0.0052(11) 0.0058(11) 0.0236(17) -0.0015(10) 0.0154(12)
Mo1 0.0079(11) 0.0102(12) 0.0036(8) 0.0174(14) 0.0079(11) 0.0134(11)

loop_
_atom_site_type_symbol
_atom_site_label
_atom_site_fract_x
_atom_site_fract_y
_atom_site_fract_z
_atom_site_occupancy
_atom_site_thermal_displace_type
_atom_site_U_iso_or_equiv
_atom_site_symmetry_multiplicity
Zr Zr1 0.0 0.0 0.0 1.0 Uani 0.01259 3
Zr Zr2 0.0 0.0 0.29662(22) 1.0 Uani 0.0141 6
W W1 0.32548(28) 0.35784(26) 0.10074(16) 0.5 Uani 0.01118 18
O O1 0.33788(29) 0.49731(28) 0.03260(17) 1.0 Uani 0.01621 18
O O2 0.48201(26) 0.31207(23) 0.10097(16) 1.0 Uani 0.01169 18
O O3 0.16271(28) 0.18108(29) 0.06664(22) 1.0 Uani 0.02165 18
O O4 0.26902(25) 0.37762(30) 0.19212(14) 1.0 Uani 0.01826 18
Mo Mo1 0.32548(28) 0.35784(26) 0.10074(16) 0.5 Uani 0.01118 18

loop_
_atom_type_symbol
_atom_type_number_in_cell
_atom_type_scat_length_neutron
_atom_type_scat_source
Zr 9.0 0.7160 International_Tables_Vol_C
W 9.0 0.4755 International_Tables_Vol_C
O 72.0 0.5805 International_Tables_Vol_C
Mo 9.0 0.6715 International_Tables_Vol_C

loop_
_geom_angle_atom_site_label_1
_geom_angle_atom_site_label_2
_geom_angle_atom_site_label_3
_geom_angle
_geom_angle_site_symmetry_1
_geom_angle_site_symmetry_3
_geom_angle_publ_flag
O3 Zr1 O3 91.14(14) 1_555 2_555 n
O3 Zr1 O3 91.14(14) 1_555 3_555 n
O3 Zr1 O3 180.0 1_555 -1_555 n
O3 Zr1 O3 88.86(14) 1_555 -2_555 n
O3 Zr1 O3 88.86(14) 1_555 -3_555 n
O3 Zr1 O3 91.14(14) 2_555 3_555 n
O3 Zr1 O3 88.86(14) 2_555 -1_555 n
O3 Zr1 O3 179.9802 2_555 -2_555 n
O3 Zr1 O3 88.86(14) 2_555 -3_555 n
O3 Zr1 O3 88.86(14) 3_555 -1_555 n
O3 Zr1 O3 88.86(14) 3_555 -2_555 n
O3 Zr1 O3 179.9802 3_555 -3_555 n
O3 Zr1 O3 91.14(14) -1_555 -2_555 n
O3 Zr1 O3 91.14(14) -1_555 -3_555 n
O3 Zr1 O3 91.14(14) -2_555 -3_555 n
O1 Zr2 O1 89.44(19) 201_445 202_555 n
O1 Zr2 O1 89.44(19) 201_445 203_455 n
O1 Zr2 O2 91.61(11) 201_445 -201_444 n
O1 Zr2 O2 175.35(14) 201_445 -202_344 n
O1 Zr2 O2 86.04(10) 201_445 -203_334 n
O1 Zr2 O1 89.44(19) 202_555 203_455 n
O1 Zr2 O2 86.04(10) 202_555 -201_444 n
O1 Zr2 O2 91.61(11) 202_555 -202_344 n
O1 Zr2 O2 175.35(14) 202_555 -203_334 n
O1 Zr2 O2 175.35(14) 203_455 -201_444 n
O1 Zr2 O2 86.04(10) 203_455 -202_344 n
O1 Zr2 O2 91.61(11) 203_455 -203_334 n
O2 Zr2 O2 92.98(16) -201_444 -202_344 n
O2 Zr2 O2 92.98(16) -201_444 -203_334 n
O2 Zr2 O2 92.98(16) -202_344 -203_334 n
O1 W1 O2 117.15(20) 1_555 1_555 n
O1 W1 O3 102.20(18) 1_555 1_555 n
O1 W1 O4 115.71(18) 1_555 1_555 n
O2 W1 O3 102.71(16) 1_555 1_555 n
O2 W1 O4 112.73(17) 1_555 1_555 n
O3 W1 O4 103.67(18) 1_555 1_555 n
Zr2 O1 W1 172.03(21) 101_554 1_555 n
Zr2 O1 Mo1 172.03(21) 101_554 1_555 n
W1 O1 Mo1 0.0 1_555 1_555 n
Zr2 O2 W1 142.46(19) -201_444 1_555 n
Zr2 O2 Mo1 142.46(19) -201_555 1_555 n
W1 O2 Mo1 0.0 1_555 1_555 n
Zr1 O3 W1 165.11(22) 1_555 1_555 n
Zr1 O3 Mo1 165.11(22) 1_555 1_555 n
W1 O3 Mo1 0.0 1_555 1_555 n
W1 O4 Mo1 0.0 1_555 1_555 n
O1 Mo1 O2 117.15(20) 1_555 1_555 n
O1 Mo1 O3 102.20(18) 1_555 1_555 n
O1 Mo1 O4 115.71(18) 1_555 1_555 n
O2 Mo1 O3 102.71(16) 1_555 1_555 n
O2 Mo1 O4 112.73(17) 1_555 1_555 n
O3 Mo1 O4 103.67(18) 1_555 1_555 n

loop_
_geom_bond_atom_site_label_1
_geom_bond_atom_site_label_2
_geom_bond_distance
_geom_bond_site_symmetry_2
_geom_bond_publ_flag
Zr1 O3 2.0667(30) 1_555 n
Zr1 O3 2.0667(30) 2_555 n
Zr1 O3 2.0667(30) 3_555 n
Zr1 O3 2.0667(30) -1_555 n
Zr1 O3 2.0667(30) -2_555 n
Zr1 O3 2.0667(30) -3_555 n
Zr2 O1 2.0860(34) 201_445 n
Zr2 O1 2.0860(34) 202_555 n
Zr2 O1 2.0860(34) 203_455 n
Zr2 O2 2.0630(32) -201_444 n
Zr2 O2 2.0630(32) -202_344 n
Zr2 O2 2.0630(32) -203_334 n
W1 O1 1.7809(33) 1_555 n
W1 O2 1.8139(29) 1_555 n
W1 O3 1.784(4) 1_555 n
W1 O4 1.7402(33) 1_555 n
W1 O4 2.4619(34) -203_444 n
O1 Zr2 2.0860(34) 101_554 n
O1 W1 1.7809(33) 1_555 n
O1 Mo1 1.7809(33) 1_555 n
O2 Zr2 2.0630(32) -201_444 n
O2 W1 1.8139(29) 1_555 n
O2 Mo1 1.8139(29) 1_555 n
O3 Zr1 2.0667(30) 1_555 n
O3 W1 1.784(4) 1_555 n
O3 Mo1 1.784(4) 1_555 n
O4 W1 1.7402(33) 1_555 n
O4 W1 2.4619(34) -202_344 n
O4 Mo1 1.7402(33) 1_555 n
O4 Mo1 2.4619(34) -202_344 n
Mo1 O1 1.7809(33) 1_555 n
Mo1 O2 1.8139(29) 1_555 n
Mo1 O3 1.784(4) 1_555 n
Mo1 O4 1.7402(33) 1_555 n
Mo1 O4 2.4619(34) -203_444 n
